data_2002289
loop_
_publ_author_name
'Mueller-Buschbaum, Hk'
'Teske, C'

_publ_section_title
;
Untersuchungen am System La2 O3 - Yb2 O3 und ueber die Kristallstruktur
von La Yb O3
;
_journal_name_full 'Inorganic and Nuclear Chemistry Letters'
_journal_page_first 151
_journal_page_last 152
_journal_paper_doi 10.1016/0020-1650(68)80158-8
_journal_volume 4
_journal_year 1968
_chemical_formula_structural 'La Yb O3'
_chemical_formula_sum 'La O3 Yb'
_chemical_name_systematic 'Lanthanum ytterbium oxide'
_space_group_IT_number 33
_symmetry_cell_setting orthorhombic
_symmetry_Int_Tables_number 33
_symmetry_space_group_name_Hall 'P 2c -2n'
_symmetry_space_group_name_H-M 'P n a 21'
_cell_angle_alpha 90
_cell_angle_beta 90
_cell_angle_gamma 90
_cell_formula_units_Z 4
_cell_length_a 6.01
_cell_length_b 5.81
_cell_length_c 8.39
_cell_volume 293.0
_cod_database_code 2002289

loop_
_symmetry_equiv_pos_as_xyz
x,y,z
-x,-y,1/2+z
1/2-x,1/2+y,1/2+z
1/2+x,1/2-y,z

loop_
_atom_site_label
_atom_site_type_symbol
_atom_site_symmetry_multiplicity
_atom_site_Wyckoff_symbol
_atom_site_fract_x
_atom_site_fract_y
_atom_site_fract_z
_atom_site_occupancy
_atom_site_attached_hydrogens
_atom_site_calc_flag
La1 La3+ 4 a 0.0532 0.4866 0.5009 1. 0 d
Yb1 Yb3+ 4 a 0.0007 0.0015 0.7449 1. 0 d
O1 O2- 4 a 0.34 0.206 0.704 1. 0 d
O2 O2- 4 a 0.286 0.193 0.299 1. 0 d
O3 O2- 4 a 0.104 0.104 0.975 1. 0 d

loop_
_atom_type_symbol
_atom_type_oxidation_number
La3+ 3.000
Yb3+ 3.000
O2- -2.000
